data_4505689
loop_
_publ_author_name
'Son, Seung Uk'
'Park, Kang Hyun'
'Kim, Bo Yun'
'Chung, Young Keun'

_publ_section_title
;
 Construction of Cylindrical Nanotubular Materials by Self-Assembly of
 Co(NCS)2with Bent-Building Blocks Having Diimidazole Rings
;
_journal_issue 4
_journal_name_full 'Crystal Growth &amp; Design'
_journal_page_first 507
_journal_paper_doi 10.1021/cg034010y
_journal_volume 3
_journal_year 2003
_chemical_formula_sum 'C13 H10 Co0.5 N5 S'
_chemical_formula_weight 297.79
_chemical_name_systematic
; 
 ? 
;
_space_group_IT_number 12
_symmetry_cell_setting monoclinic
_symmetry_space_group_name_Hall '-C 2y'
_symmetry_space_group_name_H-M 'C 1 2/m 1'
_atom_sites_solution_hydrogens geom
_atom_sites_solution_primary direct
_atom_sites_solution_secondary difmap
_audit_creation_method SHELXL-97
_cell_angle_alpha 90.00
_cell_angle_beta 107.201(4)
_cell_angle_gamma 90.00
_cell_formula_units_Z 4
_cell_length_a 7.4030(10)
_cell_length_b 17.5610(10)
_cell_length_c 10.2750(10)
_cell_measurement_temperature 293(2)
_cell_volume 1276.0(2)
_computing_structure_refinement 'SHELXL-97 (Sheldrick, 1997)'
_computing_structure_solution 'SHELXS-97 (Sheldrick, 1990)'
_diffrn_ambient_temperature 293(2)
_diffrn_measured_fraction_theta_full 0.980
_diffrn_measured_fraction_theta_max 0.980
_diffrn_radiation_monochromator graphite
_diffrn_radiation_source 'fine-focus sealed tube'
_diffrn_radiation_type MoK\a
_diffrn_radiation_wavelength 0.71073
_diffrn_reflns_av_R_equivalents 0.0414
_diffrn_reflns_av_sigmaI/netI 0.1072
_diffrn_reflns_limit_h_max 9
_diffrn_reflns_limit_h_min -9
_diffrn_reflns_limit_k_max 22
_diffrn_reflns_limit_k_min -20
_diffrn_reflns_limit_l_max 13
_diffrn_reflns_limit_l_min -13
_diffrn_reflns_number 2548
_diffrn_reflns_theta_full 27.50
_diffrn_reflns_theta_max 27.50
_diffrn_reflns_theta_min 2.07
_exptl_absorpt_coefficient_mu 0.875
_exptl_crystal_colour 'pale pink'
_exptl_crystal_density_diffrn 1.550
_exptl_crystal_density_method 'not measured'
_exptl_crystal_F_000 610
_refine_diff_density_max 0.562
_refine_diff_density_min -0.524
_refine_diff_density_rms 0.155
_refine_ls_extinction_method none
_refine_ls_goodness_of_fit_ref 1.041
_refine_ls_hydrogen_treatment mixed
_refine_ls_matrix_type full
_refine_ls_number_parameters 96
_refine_ls_number_reflns 1490
_refine_ls_number_restraints 0
_refine_ls_restrained_S_all 1.041
_refine_ls_R_factor_all 0.1121
_refine_ls_R_factor_gt 0.0513
_refine_ls_shift/su_max 0.000
_refine_ls_shift/su_mean 0.000
_refine_ls_structure_factor_coef Fsqd
_refine_ls_weighting_details 'calc w=1/[\s^2^(Fo^2^)+(0.0916P)^2^+0.0000P] where P=(Fo^2^+2Fc^2^)/3'
_refine_ls_weighting_scheme calc
_refine_ls_wR_factor_gt 0.1415
_refine_ls_wR_factor_ref 0.1829
_reflns_number_gt 753
_reflns_number_total 1490
_reflns_threshold_expression >2sigma(I)
_cod_data_source_file cg034010ysi20030127_035727.cif
_cod_data_source_block 13
_cod_original_sg_symbol_H-M C2/m
_cod_original_formula_sum 'C13 H10 Co0.50 N5 S'
_cod_database_code 4505689

loop_
_symmetry_equiv_pos_as_xyz
'x, y, z'
'-x, y, -z'
'x+1/2, y+1/2, z'
'-x+1/2, y+1/2, -z'
'-x, -y, -z'
'x, -y, z'
'-x+1/2, -y+1/2, -z'
'x+1/2, -y+1/2, z'

loop_
_atom_site_label
_atom_site_type_symbol
_atom_site_fract_x
_atom_site_fract_y
_atom_site_fract_z
_atom_site_U_iso_or_equiv
_atom_site_adp_type
_atom_site_occupancy
_atom_site_symmetry_multiplicity
_atom_site_calc_flag
_atom_site_refinement_flags
Co Co 0.5000 0.0000 0.5000 0.0425(5) Uani 1 4 d S
S S 0.8163(3) 0.0000 0.1409(2) 0.0708(7) Uani 1 2 d S
N1 N 0.3081(5) 0.08805(18) 0.3962(3) 0.0467(10) Uani 1 1 d .
N2 N 0.1510(5) 0.17241(18) 0.2442(3) 0.0441(9) Uani 1 1 d .
N3 N 0.6204(8) 0.0000 0.3332(5) 0.0574(16) Uani 1 2 d S
C1 C 0.2635(6) 0.1113(2) 0.2663(4) 0.0473(12) Uani 1 1 d .
H1 H 0.3057 0.0877 0.1996 0.057 Uiso 1 1 calc R
C2 C 0.2150(8) 0.1380(3) 0.4553(4) 0.0669(16) Uani 1 1 d .
H2 H 0.2167 0.1361 0.5462 0.080 Uiso 1 1 calc R
C3 C 0.1200(8) 0.1904(3) 0.3647(4) 0.0657(15) Uani 1 1 d .
H3 H 0.0481 0.2307 0.3812 0.079 Uiso 1 1 calc R
C4 C 0.0747(6) 0.2118(2) 0.1191(4) 0.0404(11) Uani 1 1 d .
C5 C 0.0000 0.1719(3) 0.0000 0.0407(15) Uani 1 2 d S
H5 H 0.0000 0.1189 0.0000 0.049 Uiso 1 2 calc SR
C6 C 0.0780(6) 0.2903(2) 0.1191(4) 0.0482(12) Uani 1 1 d .
H6 H 0.1328 0.3168 0.1994 0.058 Uiso 1 1 calc R
C7 C 0.0000 0.3288(4) 0.0000 0.0501(17) Uani 1 2 d S
H7 H 0.0000 0.3818 0.0000 0.060 Uiso 1 2 calc SR
C8 C 0.7026(9) 0.0000 0.2536(6) 0.0449(16) Uani 1 2 d S

loop_
_atom_site_aniso_label
_atom_site_aniso_U_11
_atom_site_aniso_U_22
_atom_site_aniso_U_33
_atom_site_aniso_U_23
_atom_site_aniso_U_13
_atom_site_aniso_U_12
Co 0.0419(8) 0.0483(8) 0.0322(7) 0.000 0.0030(5) 0.000
S 0.0735(15) 0.0722(14) 0.0780(14) 0.000 0.0400(12) 0.000
N1 0.046(2) 0.050(2) 0.036(2) 0.0012(17) -0.0004(17) 0.0022(19)
N2 0.045(2) 0.043(2) 0.039(2) -0.0011(17) 0.0044(17) 0.0053(19)
N3 0.052(4) 0.071(4) 0.047(3) 0.000 0.012(3) 0.000
C1 0.046(3) 0.051(3) 0.043(3) -0.004(2) 0.009(2) 0.002(2)
C2 0.086(4) 0.074(4) 0.036(3) -0.003(3) 0.012(3) 0.028(3)
C3 0.083(4) 0.071(3) 0.040(3) -0.004(3) 0.013(3) 0.027(3)
C4 0.033(3) 0.049(3) 0.038(2) 0.0019(19) 0.0084(19) 0.002(2)
C5 0.040(4) 0.040(3) 0.040(3) 0.000 0.008(3) 0.000
C6 0.044(3) 0.047(3) 0.048(3) -0.008(2) 0.005(2) -0.003(2)
C7 0.050(4) 0.040(4) 0.055(4) 0.000 0.007(3) 0.000
C8 0.044(4) 0.041(4) 0.046(4) 0.000 0.007(3) 0.000

loop_
_atom_type_symbol
_atom_type_description
_atom_type_scat_dispersion_real
_atom_type_scat_dispersion_imag
_atom_type_scat_source
C C 0.0033 0.0016 'International Tables Vol C Tables 4.2.6.8 and 6.1.1.4'
H H 0.0000 0.0000 'International Tables Vol C Tables 4.2.6.8 and 6.1.1.4'
N N 0.0061 0.0033 'International Tables Vol C Tables 4.2.6.8 and 6.1.1.4'
S S 0.1246 0.1234 'International Tables Vol C Tables 4.2.6.8 and 6.1.1.4'
Co Co 0.3494 0.9721 'International Tables Vol C Tables 4.2.6.8 and 6.1.1.4'

loop_
_geom_angle_atom_site_label_1
_geom_angle_atom_site_label_2
_geom_angle_atom_site_label_3
_geom_angle
_geom_angle_site_symmetry_1
_geom_angle_site_symmetry_3
N3 Co N3 180.000(1) . 5_656
N3 Co N1 88.48(14) . 6
N3 Co N1 91.52(14) 5_656 6
N3 Co N1 91.52(14) . 2_656
N3 Co N1 88.48(14) 5_656 2_656
N1 Co N1 180.00(12) 6 2_656
N3 Co N1 91.52(14) . 5_656
N3 Co N1 88.48(14) 5_656 5_656
N1 Co N1 88.39(18) 6 5_656
N1 Co N1 91.61(18) 2_656 5_656
N3 Co N1 88.48(14) . .
N3 Co N1 91.52(14) 5_656 .
N1 Co N1 91.61(18) 6 .
N1 Co N1 88.39(18) 2_656 .
N1 Co N1 180.000(1) 5_656 .
C1 N1 C2 103.9(4) . .
C1 N1 Co 130.0(3) . .
C2 N1 Co 125.9(3) . .
C1 N2 C3 107.2(4) . .
C1 N2 C4 127.3(4) . .
C3 N2 C4 125.5(4) . .
C8 N3 Co 173.1(5) . .
N2 C1 N1 111.8(4) . .
C3 C2 N1 111.1(4) . .
C2 C3 N2 106.0(4) . .
C5 C4 C6 120.8(4) . .
C5 C4 N2 120.3(4) . .
C6 C4 N2 118.9(4) . .
C4 C5 C4 118.8(5) . 2
C7 C6 C4 119.5(4) . .
C6 C7 C6 120.7(6) 2 .
N3 C8 S 179.5(6) . .

loop_
_geom_bond_atom_site_label_1
_geom_bond_atom_site_label_2
_geom_bond_distance
_geom_bond_site_symmetry_2
Co N3 2.153(5) .
Co N3 2.153(5) 5_656
Co N1 2.157(3) 6
Co N1 2.157(3) 2_656
Co N1 2.157(3) 5_656
Co N1 2.157(3) .
S C8 1.620(7) .
N1 C1 1.340(5) .
N1 C2 1.364(5) .
N2 C1 1.336(5) .
N2 C3 1.362(6) .
N2 C4 1.421(5) .
N3 C8 1.155(8) .
C2 C3 1.350(6) .
C4 C5 1.376(5) .
C4 C6 1.379(6) .
C5 C4 1.376(5) 2
C6 C7 1.368(5) .
C7 C6 1.368(5) 2
